data_4003047
loop_
_publ_author_name
'Dahlman, Clayton J.'
'DeCrescent, Ryan A.'
'Venkatesan, Naveen R.'
'Kennard, Rhys M.'
'Wu, Guang'
'Everest, Michael A.'
'Schuller, Jon A.'
'Chabinyc, Michael L.'

_publ_section_title
;
 Controlling Solvate Intermediate Growth for Phase-Pure Organic Lead
 Iodide Ruddlesden--Popper (C4H9NH3)2(CH3NH3)n&#x2212;1PbnI3n+1 Perovskite
 Thin Films
;
_journal_issue 15
_journal_name_full 'Chemistry of Materials'
_journal_page_first 5832
_journal_paper_doi 10.1021/acs.chemmater.9b01952
_journal_volume 31
_journal_year 2019
_chemical_formula_sum 'C7 H19 I3 N2 O Pb'
_chemical_formula_weight 735.13
_space_group_crystal_system triclinic
_space_group_IT_number 2
_space_group_name_Hall '-P 1'
_space_group_name_H-M_alt 'P -1'
_symmetry_space_group_name_Hall '-P 1'
_symmetry_space_group_name_H-M 'P -1'
_atom_sites_solution_hydrogens geom
_audit_creation_method SHELXL-2014/7
_cell_angle_alpha 89.59(2)
_cell_angle_beta 82.08(2)
_cell_angle_gamma 83.28(2)
_cell_formula_units_Z 2
_cell_length_a 4.618(6)
_cell_length_b 12.470(17)
_cell_length_c 15.10(2)
_cell_measurement_reflns_used 1370
_cell_measurement_temperature 260(2)
_cell_measurement_theta_max 24.0
_cell_measurement_theta_min 2.72
_cell_volume 855(2)
_computing_structure_refinement 'SHELXL-2014/7 (Sheldrick, 2014)'
_diffrn_ambient_temperature 260(2)
_diffrn_measured_fraction_theta_full 1.000
_diffrn_measured_fraction_theta_max 0.985
_diffrn_measurement_device_type 'Bruker Kappa Apex II'
_diffrn_radiation_type MoK\a
_diffrn_radiation_wavelength 0.71073
_diffrn_reflns_av_R_equivalents 0.0544
_diffrn_reflns_av_unetI/netI 0.1688
_diffrn_reflns_Laue_measured_fraction_full 1.000
_diffrn_reflns_Laue_measured_fraction_max 0.985
_diffrn_reflns_number 3519
_diffrn_reflns_point_group_measured_fraction_full 1.000
_diffrn_reflns_point_group_measured_fraction_max 0.985
_diffrn_reflns_theta_full 25.242
_diffrn_reflns_theta_max 26.558
_diffrn_reflns_theta_min 1.362
_exptl_absorpt_coefficient_mu 15.263
_exptl_absorpt_correction_T_max 0.745376
_exptl_absorpt_correction_T_min 0.457690
_exptl_absorpt_correction_type multi-scan
_exptl_absorpt_process_details sadabs
_exptl_crystal_colour yellow
_exptl_crystal_density_diffrn 2.855
_exptl_crystal_description needle
_exptl_crystal_F_000 648
_exptl_crystal_size_max 0.200
_exptl_crystal_size_mid 0.050
_exptl_crystal_size_min 0.050
_refine_diff_density_max 1.508
_refine_diff_density_min -1.792
_refine_diff_density_rms 0.336
_refine_ls_extinction_method none
_refine_ls_goodness_of_fit_ref 0.874
_refine_ls_hydrogen_treatment constr
_refine_ls_matrix_type full
_refine_ls_number_parameters 131
_refine_ls_number_reflns 3519
_refine_ls_number_restraints 0
_refine_ls_restrained_S_all 0.874
_refine_ls_R_factor_all 0.1146
_refine_ls_R_factor_gt 0.0492
_refine_ls_shift/su_max 0.000
_refine_ls_shift/su_mean 0.000
_refine_ls_structure_factor_coef Fsqd
_refine_ls_weighting_details 'w=1/[\s^2^(Fo^2^)+(0.0322P)^2^] where P=(Fo^2^+2Fc^2^)/3'
_refine_ls_weighting_scheme calc
_refine_ls_wR_factor_gt 0.0739
_refine_ls_wR_factor_ref 0.0856
_reflns_Friedel_coverage 0.000
_reflns_number_gt 1976
_reflns_number_total 3519
_reflns_threshold_expression 'I > 2\s(I)'
_cod_data_source_file cm9b01952_si_003.cif
_cod_data_source_block twin4
_cod_database_code 4003047
_shelx_shelxl_version_number 2014/7
_shelx_space_group_comment
;
The symmetry employed for this shelxl refinement is uniquely defined
by the following loop, which should always be used as a source of
symmetry information in preference to the above space-group names.
They are only intended as comments.
;
_shelx_estimated_absorpt_t_min 0.150
_shelx_estimated_absorpt_t_max 0.516

loop_
_space_group_symop_operation_xyz
'x, y, z'
'-x, -y, -z'

loop_
_atom_site_label
_atom_site_type_symbol
_atom_site_fract_x
_atom_site_fract_y
_atom_site_fract_z
_atom_site_U_iso_or_equiv
_atom_site_adp_type
_atom_site_occupancy
_atom_site_site_symmetry_order
_atom_site_calc_flag
_atom_site_refinement_flags_posn
_atom_site_refinement_flags_adp
Pb1 Pb 0.85384(10) 0.40911(4) 0.86876(3) 0.03270(16) Uani 1 1 d . .
I1 I 0.27557(16) 0.59709(6) 0.89850(5) 0.0343(2) Uani 1 1 d . .
I3 I 0.94365(18) 0.44560(7) 0.66833(5) 0.0405(2) Uani 1 1 d . .
I2 I 0.41786(18) 0.23037(7) 0.85965(6) 0.0453(3) Uani 1 1 d . .
O005 O 0.8123(18) 0.7838(6) 0.7145(6) 0.046(2) Uani 1 1 d . .
N2 N 0.385(2) 0.6661(7) 0.6517(6) 0.047(3) Uani 1 1 d . .
H2A H 0.5195 0.7002 0.6731 0.070 Uiso 1 1 calc R U
H2B H 0.3998 0.5978 0.6698 0.070 Uiso 1 1 calc R U
H2G H 0.2059 0.6986 0.6718 0.070 Uiso 1 1 calc R U
N1 N 0.908(2) 0.8932(8) 0.8226(7) 0.044(3) Uani 1 1 d . .
C1 C 0.794(3) 0.8112(10) 0.7919(9) 0.047(4) Uani 1 1 d . .
H1 H 0.6885 0.7704 0.8340 0.056 Uiso 1 1 calc R U
C00A C 0.433(3) 0.6687(12) 0.5519(8) 0.060(4) Uani 1 1 d . .
H00A H 0.2887 0.6305 0.5282 0.072 Uiso 1 1 calc R U
H00B H 0.6275 0.6335 0.5296 0.072 Uiso 1 1 calc R U
C3 C 1.074(3) 0.9620(11) 0.7644(10) 0.071(5) Uani 1 1 d . .
H3A H 1.2723 0.9559 0.7777 0.107 Uiso 1 1 calc R U
H3B H 0.9857 1.0355 0.7732 0.107 Uiso 1 1 calc R U
H3C H 1.0743 0.9408 0.7034 0.107 Uiso 1 1 calc R U
C2 C 0.878(4) 0.9179(12) 0.9181(9) 0.102(7) Uani 1 1 d . .
H2C H 0.7457 0.8728 0.9505 0.153 Uiso 1 1 calc R U
H2F H 0.8008 0.9923 0.9283 0.153 Uiso 1 1 calc R U
H2E H 1.0670 0.9049 0.9382 0.153 Uiso 1 1 calc R U
C4 C 0.403(4) 0.7880(14) 0.5216(10) 0.102(7) Uani 1 1 d . .
H4A H 0.2111 0.8215 0.5487 0.123 Uiso 1 1 calc R U
H4B H 0.5487 0.8233 0.5470 0.123 Uiso 1 1 calc R U
C5 C 0.429(5) 0.8111(15) 0.4333(13) 0.132(8) Uani 1 1 d . .
H5A H 0.2919 0.7714 0.4078 0.159 Uiso 1 1 calc R U
H5B H 0.6252 0.7804 0.4074 0.159 Uiso 1 1 calc R U
C6 C 0.389(4) 0.9172(13) 0.4018(11) 0.120(7) Uani 1 1 d . .
H6A H 0.1927 0.9492 0.4229 0.179 Uiso 1 1 calc R U
H6B H 0.4194 0.9163 0.3376 0.179 Uiso 1 1 calc R U
H6C H 0.5281 0.9586 0.4233 0.179 Uiso 1 1 calc R U

loop_
_atom_site_aniso_label
_atom_site_aniso_U_11
_atom_site_aniso_U_22
_atom_site_aniso_U_33
_atom_site_aniso_U_23
_atom_site_aniso_U_13
_atom_site_aniso_U_12
Pb1 0.0282(3) 0.0342(3) 0.0363(3) -0.0004(2) -0.0042(2) -0.0064(2)
I1 0.0338(5) 0.0330(5) 0.0373(4) 0.0017(4) -0.0057(4) -0.0079(4)
I3 0.0403(5) 0.0436(5) 0.0374(5) -0.0019(4) -0.0032(4) -0.0065(4)
I2 0.0368(5) 0.0322(5) 0.0682(6) -0.0010(5) -0.0083(5) -0.0078(4)
O005 0.045(6) 0.045(6) 0.048(5) -0.013(5) -0.007(5) -0.006(5)
N2 0.058(8) 0.040(7) 0.045(6) -0.005(5) -0.011(6) -0.014(6)
N1 0.067(8) 0.020(6) 0.044(7) -0.001(5) -0.015(6) 0.002(6)
C1 0.055(10) 0.023(8) 0.058(10) 0.007(7) 0.008(8) -0.005(7)
C00A 0.072(11) 0.069(11) 0.039(8) -0.004(8) -0.003(8) -0.022(9)
C3 0.059(10) 0.060(11) 0.096(12) -0.007(10) -0.003(9) -0.015(9)
C2 0.152(18) 0.090(14) 0.060(11) -0.036(10) -0.033(11) 0.024(13)
C4 0.148(18) 0.099(15) 0.072(12) 0.048(12) -0.035(12) -0.047(13)
C5 0.22(3) 0.073(15) 0.112(17) 0.023(14) -0.038(16) -0.018(15)
C6 0.20(2) 0.068(14) 0.087(13) 0.013(12) -0.031(14) 0.005(14)

loop_
_atom_type_symbol
_atom_type_description
_atom_type_scat_dispersion_real
_atom_type_scat_dispersion_imag
_atom_type_scat_source
C C 0.0033 0.0016 'International Tables Vol C Tables 4.2.6.8 and 6.1.1.4'
N N 0.0061 0.0033 'International Tables Vol C Tables 4.2.6.8 and 6.1.1.4'
O O 0.0106 0.0060 'International Tables Vol C Tables 4.2.6.8 and 6.1.1.4'
I I -0.4742 1.8119 'International Tables Vol C Tables 4.2.6.8 and 6.1.1.4'
Pb Pb -3.3944 10.1111 'International Tables Vol C Tables 4.2.6.8 and 6.1.1.4'
H H 0.0000 0.0000 'International Tables Vol C Tables 4.2.6.8 and 6.1.1.4'

loop_
_geom_angle_atom_site_label_1
_geom_angle_atom_site_label_2
_geom_angle_atom_site_label_3
_geom_angle
_geom_angle_site_symmetry_1
_geom_angle_site_symmetry_3
I3 Pb1 I2 94.56(4) . .
I3 Pb1 I2 93.13(4) . 1_655
I2 Pb1 I2 92.33(11) . 1_655
I3 Pb1 I1 90.59(5) . 1_655
I2 Pb1 I1 174.47(3) . 1_655
I2 Pb1 I1 89.42(11) 1_655 1_655
I3 Pb1 I1 91.93(4) . .
I2 Pb1 I1 89.19(11) . .
I2 Pb1 I1 174.59(3) 1_655 .
I1 Pb1 I1 88.60(11) 1_655 .
Pb1 I1 Pb1 88.60(11) 1_455 .
Pb1 I2 Pb1 92.33(11) . 1_455
C00A N2 H2A 109.5 . .
C00A N2 H2B 109.5 . .
H2A N2 H2B 109.5 . .
C00A N2 H2G 109.5 . .
H2A N2 H2G 109.5 . .
H2B N2 H2G 109.5 . .
C1 N1 C3 122.0(11) . .
C1 N1 C2 122.0(12) . .
C3 N1 C2 116.0(12) . .
O005 C1 N1 126.4(12) . .
O005 C1 H1 116.8 . .
N1 C1 H1 116.8 . .
N2 C00A C4 108.8(11) . .
N2 C00A H00A 109.9 . .
C4 C00A H00A 109.9 . .
N2 C00A H00B 109.9 . .
C4 C00A H00B 109.9 . .
H00A C00A H00B 108.3 . .
N1 C3 H3A 109.5 . .
N1 C3 H3B 109.5 . .
H3A C3 H3B 109.5 . .
N1 C3 H3C 109.5 . .
H3A C3 H3C 109.5 . .
H3B C3 H3C 109.5 . .
N1 C2 H2C 109.5 . .
N1 C2 H2F 109.5 . .
H2C C2 H2F 109.5 . .
N1 C2 H2E 109.5 . .
H2C C2 H2E 109.5 . .
H2F C2 H2E 109.5 . .
C5 C4 C00A 119.8(16) . .
C5 C4 H4A 107.4 . .
C00A C4 H4A 107.4 . .
C5 C4 H4B 107.4 . .
C00A C4 H4B 107.4 . .
H4A C4 H4B 106.9 . .
C4 C5 C6 122.4(18) . .
C4 C5 H5A 106.7 . .
C6 C5 H5A 106.7 . .
C4 C5 H5B 106.7 . .
C6 C5 H5B 106.7 . .
H5A C5 H5B 106.6 . .
C5 C6 H6A 109.5 . .
C5 C6 H6B 109.5 . .
H6A C6 H6B 109.5 . .
C5 C6 H6C 109.5 . .
H6A C6 H6C 109.5 . .
H6B C6 H6C 109.5 . .

loop_
_geom_bond_atom_site_label_1
_geom_bond_atom_site_label_2
_geom_bond_distance
_geom_bond_site_symmetry_2
Pb1 I3 3.035(4) .
Pb1 I2 3.189(3) .
Pb1 I2 3.212(3) 1_655
Pb1 I1 3.288(3) 1_655
Pb1 I1 3.324(3) .
I1 Pb1 3.288(3) 1_455
I2 Pb1 3.212(3) 1_455
O005 C1 1.209(14) .
N2 C00A 1.493(14) .
N2 H2A 0.8900 .
N2 H2B 0.8900 .
N2 H2G 0.8900 .
N1 C1 1.318(14) .
N1 C3 1.433(15) .
N1 C2 1.460(16) .
C1 H1 0.9300 .
C00A C4 1.550(19) .
C00A H00A 0.9700 .
C00A H00B 0.9700 .
C3 H3A 0.9600 .
C3 H3B 0.9600 .
C3 H3C 0.9600 .
C2 H2C 0.9600 .
C2 H2F 0.9600 .
C2 H2E 0.9600 .
C4 C5 1.35(2) .
C4 H4A 0.9700 .
C4 H4B 0.9700 .
C5 C6 1.402(19) .
C5 H5A 0.9700 .
C5 H5B 0.9700 .
C6 H6A 0.9600 .
C6 H6B 0.9600 .
C6 H6C 0.9600 .
